data_2222676
loop_
_publ_author_name
'Yang, Shuying'
'Li, Yuebao'
'Cui, Yujie'
'Pan, Jianguo'

_publ_section_title
;
 A new coordination tetramer of copper(I) iodide and
 benzyldimethylamine:
 tetra-\m~3~-iodido-tetrakis[(benzyldimethylamine-\k<i>N</i>)copper(I)]
;
_journal_coeditor_code FJ2223
_journal_issue 8
_journal_name_full 'Acta Crystallographica Section E'
_journal_page_first m906
_journal_paper_doi 10.1107/S1600536809026208
_journal_volume 65
_journal_year 2009
_chemical_formula_iupac '[Cu4 I4 (C9 H13 N)4]'
_chemical_formula_moiety 'C36 H52 Cu4 I4 N4'
_chemical_formula_sum 'C36 H52 Cu4 I4 N4'
_chemical_formula_weight 1302.58
_chemical_name_systematic
;
tetra-\m~3~-iodido-tetrakis[(benzyldimethylamine-\k<i>N</i>)copper(I)]
;
_space_group_IT_number 14
_symmetry_cell_setting monoclinic
_symmetry_space_group_name_Hall '-P 2yn'
_symmetry_space_group_name_H-M 'P 1 21/n 1'
_atom_sites_solution_hydrogens geom
_atom_sites_solution_primary direct
_atom_sites_solution_secondary difmap
_audit_creation_method SHELXL-97
_cell_angle_alpha 90.00
_cell_angle_beta 100.16(3)
_cell_angle_gamma 90.00
_cell_formula_units_Z 4
_cell_length_a 17.758(4)
_cell_length_b 11.544(2)
_cell_length_c 21.540(4)
_cell_measurement_reflns_used 40151
_cell_measurement_temperature 298(2)
_cell_measurement_theta_max 27.44
_cell_measurement_theta_min 2.99
_cell_volume 4346.4(15)
_computing_cell_refinement 'RAPID-AUTO (Rigaku, 1998)'
_computing_data_collection 'RAPID-AUTO (Rigaku, 1998)'
_computing_data_reduction 'CrystalStructure (Rigaku/MSC, 2002)'
_computing_molecular_graphics 'ORTEPII (Johnson, 1976)'
_computing_publication_material 'SHELXL97 (Sheldrick, 2008)'
_computing_structure_refinement 'SHELXL97 (Sheldrick, 2008)'
_computing_structure_solution 'SHELXS97 (Sheldrick, 2008)'
_diffrn_ambient_temperature 298(2)
_diffrn_measured_fraction_theta_full 0.997
_diffrn_measured_fraction_theta_max 0.997
_diffrn_measurement_device_type 'Rigaku R-AXIS RAPID'
_diffrn_measurement_method \w
_diffrn_radiation_monochromator graphite
_diffrn_radiation_source 'fine-focus sealed tube'
_diffrn_radiation_type MoK\a
_diffrn_radiation_wavelength 0.71073
_diffrn_reflns_av_R_equivalents 0.0628
_diffrn_reflns_av_sigmaI/netI 0.0506
_diffrn_reflns_limit_h_max 23
_diffrn_reflns_limit_h_min -23
_diffrn_reflns_limit_k_max 14
_diffrn_reflns_limit_k_min -14
_diffrn_reflns_limit_l_max 27
_diffrn_reflns_limit_l_min -27
_diffrn_reflns_number 40151
_diffrn_reflns_theta_full 27.44
_diffrn_reflns_theta_max 27.44
_diffrn_reflns_theta_min 2.99
_diffrn_standards_decay_% 0
_diffrn_standards_interval_count 0
_diffrn_standards_interval_time 0
_diffrn_standards_number 0
_exptl_absorpt_coefficient_mu 4.801
_exptl_absorpt_correction_T_max 1.0000
_exptl_absorpt_correction_T_min 0.7185
_exptl_absorpt_correction_type multi-scan
_exptl_absorpt_process_details '(ABSCOR; Higashi, 1995)'
_exptl_crystal_colour colorless
_exptl_crystal_density_diffrn 1.991
_exptl_crystal_density_method 'not measured'
_exptl_crystal_description block
_exptl_crystal_F_000 2496
_exptl_crystal_size_max 0.38
_exptl_crystal_size_mid 0.29
_exptl_crystal_size_min 0.27
_refine_diff_density_max 1.767
_refine_diff_density_min -0.936
_refine_ls_extinction_coef 0.00015(4)
_refine_ls_extinction_expression Fc^*^=kFc[1+0.001xFc^2^\l^3^/sin(2\q)]^-1/4^
_refine_ls_extinction_method 'SHELXL97 (Sheldrick, 2008)'
_refine_ls_goodness_of_fit_ref 1.081
_refine_ls_hydrogen_treatment constr
_refine_ls_matrix_type full
_refine_ls_number_parameters 434
_refine_ls_number_reflns 9884
_refine_ls_number_restraints 6
_refine_ls_restrained_S_all 1.082
_refine_ls_R_factor_all 0.0379
_refine_ls_R_factor_gt 0.0308
_refine_ls_shift/su_max 0.003
_refine_ls_shift/su_mean 0.000
_refine_ls_structure_factor_coef Fsqd
_refine_ls_weighting_details 'calc w=1/[\s^2^(Fo^2^)+6.5262P] where P=(Fo^2^+2Fc^2^)/3'
_refine_ls_weighting_scheme calc
_refine_ls_wR_factor_gt 0.0572
_refine_ls_wR_factor_ref 0.0592
_reflns_number_gt 8944
_reflns_number_total 9884
_reflns_threshold_expression I>2\s(I)
_cod_data_source_file fj2223.cif
_cod_data_source_block I
_cod_original_cell_volume 4346.3(15)
_cod_original_sg_symbol_H-M 'P 21/n'
_cod_database_code 2222676
_cod_database_fobs_code 2222676

loop_
_symmetry_equiv_pos_as_xyz
'x, y, z'
'-x+1/2, y+1/2, -z+1/2'
'-x, -y, -z'
'x-1/2, -y-1/2, z-1/2'

loop_
_atom_site_type_symbol
_atom_site_label
_atom_site_fract_x
_atom_site_fract_y
_atom_site_fract_z
_atom_site_U_iso_or_equiv
_atom_site_adp_type
_atom_site_calc_flag
_atom_site_refinement_flags
_atom_site_occupancy
_atom_site_disorder_assembly
_atom_site_disorder_group
Cu Cu1 -0.00846(2) 0.35843(3) 0.16475(2) 0.01613(9) Uani d . 1 . .
Cu Cu2 0.12653(2) 0.45686(3) 0.18503(2) 0.01504(9) Uani d . 1 . .
Cu Cu3 0.05779(2) 0.42114(3) 0.289283(19) 0.01594(9) Uani d . 1 . .
Cu Cu4 0.00552(2) 0.58059(3) 0.20498(2) 0.01611(9) Uani d . 1 . .
I I1 0.020897(11) 0.530945(17) 0.088571(10) 0.01611(6) Uani d . 1 . .
I I2 -0.093901(11) 0.439045(17) 0.247110(10) 0.01551(6) Uani d . 1 . .
I I3 0.144530(11) 0.610927(17) 0.278368(10) 0.01425(5) Uani d . 1 . .
I I4 0.110408(11) 0.244188(17) 0.230246(10) 0.01544(6) Uani d . 1 . .
C C1 -0.1133(2) 0.1608(3) 0.14134(18) 0.0230(7) Uani d . 1 . .
H H1A -0.1468 0.1099 0.1140 0.034 Uiso calc R 1 . .
H H1B -0.1415 0.1990 0.1695 0.034 Uiso calc R 1 . .
H H1C -0.0724 0.1166 0.1653 0.034 Uiso calc R 1 . .
C C2 -0.14480(18) 0.3176(3) 0.06819(17) 0.0218(7) Uani d . 1 . .
H H2A -0.1784 0.2680 0.0401 0.033 Uiso calc R 1 . .
H H2B -0.1248 0.3767 0.0443 0.033 Uiso calc R 1 . .
H H2C -0.1727 0.3529 0.0975 0.033 Uiso calc R 1 . .
C C3 -0.03673(17) 0.1916(3) 0.05871(16) 0.0170(7) Uani d . 1 . .
H H3A 0.0047 0.1479 0.0834 0.020 Uiso calc R 1 . .
H H3B -0.0140 0.2515 0.0364 0.020 Uiso calc R 1 . .
C C4 -0.08217(17) 0.1108(3) 0.01039(16) 0.0172(7) Uani d . 1 . .
C C5 -0.0909(2) -0.0059(3) 0.02337(18) 0.0212(7) Uani d . 1 . .
H H5A -0.0688 -0.0356 0.0625 0.025 Uiso calc R 1 . .
C C6 -0.13257(19) -0.0788(3) -0.02167(18) 0.0237(8) Uani d . 1 . .
H H6A -0.1385 -0.1565 -0.0122 0.028 Uiso calc R 1 . .
C C7 -0.16496(19) -0.0367(3) -0.08022(18) 0.0239(8) Uani d . 1 . .
H H7A -0.1924 -0.0859 -0.1102 0.029 Uiso calc R 1 . .
C C8 -0.15646(19) 0.0791(3) -0.09414(18) 0.0232(8) Uani d . 1 . .
H H8A -0.1783 0.1081 -0.1335 0.028 Uiso calc R 1 . .
C C9 -0.11522(18) 0.1522(3) -0.04909(17) 0.0200(7) Uani d . 1 . .
H H9A -0.1096 0.2298 -0.0588 0.024 Uiso calc R 1 . .
C C11 0.29409(18) 0.4446(3) 0.20081(17) 0.0192(7) Uani d . 1 . .
H H11A 0.3412 0.4481 0.1849 0.029 Uiso calc R 1 . .
H H11B 0.2889 0.3695 0.2187 0.029 Uiso calc R 1 . .
H H11C 0.2943 0.5028 0.2327 0.029 Uiso calc R 1 . .
C C12 0.2371(2) 0.5829(3) 0.12264(17) 0.0207(7) Uani d . 1 . .
H H12A 0.2836 0.5870 0.1058 0.031 Uiso calc R 1 . .
H H12B 0.2385 0.6392 0.1556 0.031 Uiso calc R 1 . .
H H12C 0.1943 0.5985 0.0897 0.031 Uiso calc R 1 . .
C C13 0.2257(2) 0.3751(3) 0.09826(17) 0.0221(7) Uani d . 1 . .
H H13A 0.1764 0.3808 0.0707 0.027 Uiso calc R 1 . .
H H13B 0.2283 0.2996 0.1182 0.027 Uiso calc R 1 . .
C C14 0.2872(2) 0.3810(3) 0.05807(18) 0.0266(8) Uani d . 1 . .
C C15 0.2717(3) 0.4335(4) -0.0012(2) 0.0582(16) Uani d . 1 . .
H H15A 0.2229 0.4620 -0.0160 0.070 Uiso calc R 1 . .
C C16 0.3270(4) 0.4439(5) -0.0382(3) 0.0761(19) Uani d U 1 . .
H H16A 0.3156 0.4807 -0.0771 0.091 Uiso calc R 1 . .
C C17 0.3996(4) 0.4000(4) -0.0177(3) 0.0686(18) Uani d U 1 . .
H H17A 0.4370 0.4071 -0.0428 0.082 Uiso calc R 1 . .
C C18 0.4163(3) 0.3456(4) 0.0402(2) 0.0439(11) Uani d . 1 . .
H H18A 0.4649 0.3157 0.0543 0.053 Uiso calc R 1 . .
C C19 0.3596(2) 0.3359(3) 0.07735(19) 0.0281(8) Uani d . 1 . .
H H19A 0.3709 0.2981 0.1160 0.034 Uiso calc R 1 . .
C C21 0.0141(2) 0.3227(3) 0.40695(18) 0.0243(8) Uani d . 1 . .
H H21A 0.0179 0.3227 0.4520 0.036 Uiso calc R 1 . .
H H21B 0.0306 0.2491 0.3935 0.036 Uiso calc R 1 . .
H H21C -0.0381 0.3361 0.3874 0.036 Uiso calc R 1 . .
C C22 0.03421(19) 0.5276(3) 0.40854(17) 0.0207(7) Uani d . 1 . .
H H22A 0.0360 0.5268 0.4533 0.031 Uiso calc R 1 . .
H H22B -0.0176 0.5391 0.3875 0.031 Uiso calc R 1 . .
H H22C 0.0657 0.5893 0.3977 0.031 Uiso calc R 1 . .
C C23 0.14486(18) 0.3971(3) 0.41885(17) 0.0217(7) Uani d . 1 . .
H H23A 0.1753 0.4590 0.4054 0.026 Uiso calc R 1 . .
H H23B 0.1625 0.3249 0.4034 0.026 Uiso calc R 1 . .
C C24 0.15991(19) 0.3937(3) 0.49034(18) 0.0249(8) Uani d . 1 . .
C C25 0.17937(19) 0.4938(4) 0.52562(19) 0.0316(9) Uani d . 1 . .
H H25A 0.1844 0.5634 0.5050 0.038 Uiso calc R 1 . .
C C26 0.1913(2) 0.4913(4) 0.5908(2) 0.0378(10) Uani d . 1 . .
H H26A 0.2045 0.5587 0.6137 0.045 Uiso calc R 1 . .
C C27 0.1834(2) 0.3883(5) 0.6217(2) 0.0398(11) Uani d . 1 . .
H H27A 0.1906 0.3869 0.6656 0.048 Uiso calc R 1 . .
C C28 0.1650(2) 0.2878(4) 0.58806(19) 0.0362(10) Uani d . 1 . .
H H28A 0.1604 0.2185 0.6091 0.043 Uiso calc R 1 . .
C C29 0.1533(2) 0.2902(4) 0.52248(18) 0.0295(9) Uani d . 1 . .
H H29A 0.1409 0.2222 0.4998 0.035 Uiso calc R 1 . .
C C31 0.0059(2) 0.8294(3) 0.17982(18) 0.0238(8) Uani d . 1 . .
H H31A -0.0159 0.9056 0.1787 0.036 Uiso calc R 1 . .
H H31B 0.0122 0.8073 0.1381 0.036 Uiso calc R 1 . .
H H31C 0.0549 0.8294 0.2072 0.036 Uiso calc R 1 . .
C C32 -0.1203(2) 0.7451(3) 0.16079(18) 0.0246(8) Uani d . 1 . .
H H32A -0.1433 0.8204 0.1604 0.037 Uiso calc R 1 . .
H H32B -0.1531 0.6888 0.1752 0.037 Uiso calc R 1 . .
H H32C -0.1130 0.7255 0.1189 0.037 Uiso calc R 1 . .
C C33 -0.05426(19) 0.7741(3) 0.26976(16) 0.0186(7) Uani d . 1 . .
H H33A -0.0045 0.7671 0.2966 0.022 Uiso calc R 1 . .
H H33B -0.0875 0.7164 0.2835 0.022 Uiso calc R 1 . .
C C34 -0.08608(19) 0.8926(3) 0.28009(16) 0.0171(7) Uani d . 1 . .
C C35 -0.03778(19) 0.9878(3) 0.29292(18) 0.0224(7) Uani d . 1 . .
H H35A 0.0147 0.9775 0.2960 0.027 Uiso calc R 1 . .
C C36 -0.0660(2) 1.0976(3) 0.30126(18) 0.0233(8) Uani d . 1 . .
H H36A -0.0328 1.1603 0.3088 0.028 Uiso calc R 1 . .
C C37 -0.1438(2) 1.1136(3) 0.29828(17) 0.0220(7) Uani d . 1 . .
H H37A -0.1629 1.1869 0.3045 0.026 Uiso calc R 1 . .
C C38 -0.19297(19) 1.0205(3) 0.28603(17) 0.0214(7) Uani d . 1 . .
H H38A -0.2453 1.0312 0.2839 0.026 Uiso calc R 1 . .
C C39 -0.16446(19) 0.9105(3) 0.27686(17) 0.0189(7) Uani d . 1 . .
H H39A -0.1980 0.8484 0.2685 0.023 Uiso calc R 1 . .
N N1 -0.08119(14) 0.2486(2) 0.10298(13) 0.0157(6) Uani d . 1 . .
N N2 0.22903(15) 0.4653(2) 0.14853(13) 0.0158(6) Uani d . 1 . .
N N3 0.06292(15) 0.4150(2) 0.38841(13) 0.0162(6) Uani d . 1 . .
N N4 -0.04546(15) 0.7461(2) 0.20371(13) 0.0171(6) Uani d . 1 . .

loop_
_atom_site_aniso_label
_atom_site_aniso_U_11
_atom_site_aniso_U_22
_atom_site_aniso_U_33
_atom_site_aniso_U_12
_atom_site_aniso_U_13
_atom_site_aniso_U_23
Cu1 0.01373(18) 0.01576(18) 0.0179(2) -0.00103(16) 0.00007(15) -0.00207(15)
Cu2 0.01317(18) 0.01511(18) 0.0169(2) -0.00067(15) 0.00288(15) -0.00087(15)
Cu3 0.01647(19) 0.01768(19) 0.0138(2) 0.00067(16) 0.00297(15) 0.00108(15)
Cu4 0.01831(19) 0.01386(18) 0.0161(2) 0.00297(16) 0.00278(15) 0.00088(15)
I1 0.01885(10) 0.01741(10) 0.01135(11) -0.00066(8) 0.00072(8) 0.00055(8)
I2 0.01233(10) 0.01651(10) 0.01800(12) 0.00070(8) 0.00350(8) -0.00110(8)
I3 0.01502(10) 0.01455(10) 0.01326(11) -0.00241(8) 0.00275(7) -0.00213(7)
I4 0.01374(10) 0.01215(9) 0.02016(12) 0.00196(8) 0.00229(8) 0.00118(8)
C1 0.0227(17) 0.0228(17) 0.025(2) -0.0068(15) 0.0082(14) -0.0037(14)
C2 0.0144(15) 0.0229(17) 0.026(2) 0.0043(14) -0.0024(13) -0.0055(14)
C3 0.0113(14) 0.0206(15) 0.0190(18) -0.0016(13) 0.0025(12) -0.0043(13)
C4 0.0114(14) 0.0207(16) 0.0210(19) -0.0002(13) 0.0066(12) -0.0047(13)
C5 0.0228(17) 0.0171(15) 0.023(2) 0.0033(14) 0.0018(14) -0.0027(13)
C6 0.0213(17) 0.0179(16) 0.032(2) -0.0015(14) 0.0062(15) -0.0055(14)
C7 0.0179(16) 0.0252(17) 0.029(2) -0.0020(15) 0.0046(14) -0.0115(15)
C8 0.0189(16) 0.0320(19) 0.0186(19) -0.0016(15) 0.0032(14) -0.0050(15)
C9 0.0207(16) 0.0197(16) 0.0208(19) -0.0018(14) 0.0070(13) -0.0022(13)
C11 0.0144(15) 0.0217(16) 0.0216(19) 0.0030(13) 0.0039(13) -0.0006(13)
C12 0.0246(17) 0.0164(15) 0.023(2) 0.0022(14) 0.0102(14) 0.0037(13)
C13 0.0245(17) 0.0197(16) 0.022(2) 0.0025(15) 0.0030(14) -0.0068(14)
C14 0.039(2) 0.0215(17) 0.022(2) 0.0121(17) 0.0131(16) 0.0004(14)
C15 0.094(4) 0.059(3) 0.025(3) 0.051(3) 0.021(3) 0.011(2)
C16 0.139(5) 0.061(3) 0.044(3) 0.061(3) 0.059(3) 0.030(3)
C17 0.121(5) 0.044(3) 0.062(4) 0.026(3) 0.076(3) 0.019(2)
C18 0.051(3) 0.038(2) 0.052(3) 0.010(2) 0.034(2) 0.004(2)
C19 0.037(2) 0.0242(18) 0.026(2) 0.0077(17) 0.0160(16) 0.0042(15)
C21 0.0254(18) 0.0253(18) 0.022(2) -0.0069(16) 0.0042(14) 0.0059(15)
C22 0.0193(16) 0.0251(17) 0.0189(19) 0.0020(15) 0.0069(13) -0.0016(14)
C23 0.0148(15) 0.0314(18) 0.0195(19) 0.0052(15) 0.0042(13) 0.0052(15)
C24 0.0130(15) 0.042(2) 0.020(2) 0.0067(16) 0.0032(13) 0.0017(16)
C25 0.0154(16) 0.052(2) 0.027(2) -0.0037(18) 0.0019(15) -0.0029(18)
C26 0.0194(18) 0.067(3) 0.026(2) 0.000(2) 0.0035(16) -0.012(2)
C27 0.0194(18) 0.082(3) 0.019(2) 0.013(2) 0.0049(15) 0.002(2)
C28 0.0246(19) 0.063(3) 0.022(2) 0.016(2) 0.0071(15) 0.015(2)
C29 0.0240(18) 0.044(2) 0.021(2) 0.0129(17) 0.0057(15) 0.0046(17)
C31 0.0315(19) 0.0167(15) 0.025(2) 0.0036(15) 0.0112(15) 0.0066(14)
C32 0.0249(18) 0.0231(17) 0.024(2) 0.0081(15) -0.0021(14) -0.0026(14)
C33 0.0231(16) 0.0173(15) 0.0162(18) 0.0047(14) 0.0062(13) 0.0018(13)
C34 0.0205(16) 0.0165(15) 0.0146(17) 0.0015(14) 0.0038(13) 0.0000(12)
C35 0.0154(15) 0.0268(18) 0.025(2) -0.0008(15) 0.0033(14) -0.0070(15)
C36 0.0241(17) 0.0201(16) 0.026(2) -0.0077(15) 0.0069(15) -0.0082(14)
C37 0.0260(18) 0.0179(16) 0.024(2) 0.0031(15) 0.0088(14) -0.0017(14)
C38 0.0147(15) 0.0264(17) 0.024(2) 0.0032(14) 0.0044(13) 0.0003(14)
C39 0.0169(15) 0.0197(16) 0.0204(19) -0.0029(14) 0.0044(13) -0.0009(13)
N1 0.0117(12) 0.0168(13) 0.0187(15) -0.0010(11) 0.0026(10) -0.0023(11)
N2 0.0169(13) 0.0131(12) 0.0179(15) -0.0009(11) 0.0043(11) 0.0002(11)
N3 0.0158(13) 0.0183(13) 0.0149(15) 0.0004(11) 0.0034(11) 0.0029(11)
N4 0.0205(14) 0.0167(13) 0.0143(15) 0.0042(12) 0.0039(11) 0.0023(11)

loop_
_atom_type_symbol
_atom_type_description
_atom_type_scat_dispersion_real
_atom_type_scat_dispersion_imag
_atom_type_scat_source
C C 0.0033 0.0016 'International Tables Vol C Tables 4.2.6.8 and 6.1.1.4'
H H 0.0000 0.0000 'International Tables Vol C Tables 4.2.6.8 and 6.1.1.4'
N N 0.0061 0.0033 'International Tables Vol C Tables 4.2.6.8 and 6.1.1.4'
Cu Cu 0.3201 1.2651 'International Tables Vol C Tables 4.2.6.8 and 6.1.1.4'
I I -0.4742 1.8119 'International Tables Vol C Tables 4.2.6.8 and 6.1.1.4'

loop_
_geom_angle_atom_site_label_1
_geom_angle_atom_site_label_2
_geom_angle_atom_site_label_3
_geom_angle_site_symmetry_1
_geom_angle_site_symmetry_3
_geom_angle
_geom_angle_publ_flag
N1 Cu1 Cu2 . . 143.85(8) ?
N1 Cu1 I4 . . 112.06(8) ?
Cu2 Cu1 I4 . . 60.74(2) ?
N1 Cu1 I1 . . 102.92(8) ?
Cu2 Cu1 I1 . . 60.68(2) ?
I4 Cu1 I1 . . 117.89(2) ?
N1 Cu1 I2 . . 105.65(8) ?
Cu2 Cu1 I2 . . 110.21(2) ?
I4 Cu1 I2 . . 107.88(2) ?
I1 Cu1 I2 . . 109.76(2) ?
N1 Cu1 Cu4 . . 141.67(7) ?
Cu2 Cu1 Cu4 . . 60.368(17) ?
I4 Cu1 Cu4 . . 106.24(2) ?
I1 Cu1 Cu4 . . 58.436(18) ?
I2 Cu1 Cu4 . . 59.485(14) ?
N1 Cu1 Cu3 . . 149.25(8) ?
Cu2 Cu1 Cu3 . . 60.99(3) ?
I4 Cu1 Cu3 . . 57.82(2) ?
I1 Cu1 Cu3 . . 107.241(19) ?
I2 Cu1 Cu3 . . 58.36(2) ?
Cu4 Cu1 Cu3 . . 56.893(14) ?
N2 Cu2 Cu1 . . 141.53(8) ?
N2 Cu2 I3 . . 104.72(8) ?
Cu1 Cu2 I3 . . 113.60(3) ?
N2 Cu2 I4 . . 109.47(7) ?
Cu1 Cu2 I4 . . 60.592(18) ?
I3 Cu2 I4 . . 110.16(2) ?
N2 Cu2 Cu4 . . 143.63(7) ?
Cu1 Cu2 Cu4 . . 61.40(2) ?
I3 Cu2 Cu4 . . 60.99(2) ?
I4 Cu2 Cu4 . . 106.90(2) ?
N2 Cu2 I1 . . 103.19(8) ?
Cu1 Cu2 I1 . . 60.96(2) ?
I3 Cu2 I1 . . 110.28(2) ?
I4 Cu2 I1 . . 118.005(16) ?
Cu4 Cu2 I1 . . 58.845(19) ?
N2 Cu2 Cu3 . . 147.38(8) ?
Cu1 Cu2 Cu3 . . 63.21(3) ?
I3 Cu2 Cu3 . . 59.886(17) ?
I4 Cu2 Cu3 . . 58.490(13) ?
Cu4 Cu2 Cu3 . . 57.88(2) ?
I1 Cu2 Cu3 . . 109.12(2) ?
N3 Cu3 Cu4 . . 131.57(8) ?
N3 Cu3 I4 . . 119.92(7) ?
Cu4 Cu3 I4 . . 108.51(2) ?
N3 Cu3 I2 . . 101.81(8) ?
Cu4 Cu3 I2 . . 60.31(2) ?
I4 Cu3 I2 . . 108.19(2) ?
N3 Cu3 I3 . . 100.94(8) ?
Cu4 Cu3 I3 . . 60.84(2) ?
I4 Cu3 I3 . . 109.03(2) ?
I2 Cu3 I3 . . 117.263(17) ?
N3 Cu3 Cu2 . . 150.92(7) ?
Cu4 Cu3 Cu2 . . 59.313(18) ?
I4 Cu3 Cu2 . . 58.983(17) ?
I2 Cu3 Cu2 . . 105.82(3) ?
I3 Cu3 Cu2 . . 58.072(16) ?
N3 Cu3 Cu1 . . 152.01(7) ?
Cu4 Cu3 Cu1 . . 59.22(2) ?
I4 Cu3 Cu1 . . 58.159(17) ?
I2 Cu3 Cu1 . . 58.38(3) ?
I3 Cu3 Cu1 . . 105.80(2) ?
Cu2 Cu3 Cu1 . . 55.798(19) ?
N4 Cu4 I1 . . 107.50(8) ?
N4 Cu4 Cu3 . . 137.59(8) ?
I1 Cu4 Cu3 . . 114.89(2) ?
N4 Cu4 Cu2 . . 146.59(8) ?
I1 Cu4 Cu2 . . 60.66(3) ?
Cu3 Cu4 Cu2 . . 62.81(2) ?
N4 Cu4 I2 . . 104.45(8) ?
I1 Cu4 I2 . . 112.03(2) ?
Cu3 Cu4 I2 . . 60.92(2) ?
Cu2 Cu4 I2 . . 108.94(2) ?
N4 Cu4 Cu1 . . 147.00(8) ?
I1 Cu4 Cu1 . . 60.494(14) ?
Cu3 Cu4 Cu1 . . 63.89(2) ?
Cu2 Cu4 Cu1 . . 58.236(17) ?
I2 Cu4 Cu1 . . 60.089(18) ?
N4 Cu4 I3 . . 103.60(7) ?
I1 Cu4 I3 . . 110.30(3) ?
Cu3 Cu4 I3 . . 60.95(2) ?
Cu2 Cu4 I3 . . 59.205(17) ?
I2 Cu4 I3 . . 117.93(2) ?
Cu1 Cu4 I3 . . 109.405(17) ?
Cu4 I1 Cu2 . . 60.49(2) ?
Cu4 I1 Cu1 . . 61.070(17) ?
Cu2 I1 Cu1 . . 58.366(16) ?
Cu4 I2 Cu3 . . 58.773(17) ?
Cu4 I2 Cu1 . . 60.43(2) ?
Cu3 I2 Cu1 . . 63.26(2) ?
Cu2 I3 Cu4 . . 59.81(2) ?
Cu2 I3 Cu3 . . 62.04(2) ?
Cu4 I3 Cu3 . . 58.208(14) ?
Cu3 I4 Cu1 . . 64.025(19) ?
Cu3 I4 Cu2 . . 62.53(2) ?
Cu1 I4 Cu2 . . 58.665(15) ?
N1 C1 H1A . . 109.5 ?
N1 C1 H1B . . 109.5 ?
H1A C1 H1B . . 109.5 ?
N1 C1 H1C . . 109.5 ?
H1A C1 H1C . . 109.5 ?
H1B C1 H1C . . 109.5 ?
N1 C2 H2A . . 109.5 ?
N1 C2 H2B . . 109.5 ?
H2A C2 H2B . . 109.5 ?
N1 C2 H2C . . 109.5 ?
H2A C2 H2C . . 109.5 ?
H2B C2 H2C . . 109.5 ?
N1 C3 C4 . . 115.5(2) ?
N1 C3 H3A . . 108.4 ?
C4 C3 H3A . . 108.4 ?
N1 C3 H3B . . 108.4 ?
C4 C3 H3B . . 108.4 ?
H3A C3 H3B . . 107.5 ?
C5 C4 C9 . . 118.2(3) ?
C5 C4 C3 . . 121.5(3) ?
C9 C4 C3 . . 120.4(3) ?
C4 C5 C6 . . 120.6(3) ?
C4 C5 H5A . . 119.7 ?
C6 C5 H5A . . 119.7 ?
C7 C6 C5 . . 120.5(3) ?
C7 C6 H6A . . 119.7 ?
C5 C6 H6A . . 119.7 ?
C6 C7 C8 . . 119.6(3) ?
C6 C7 H7A . . 120.2 ?
C8 C7 H7A . . 120.2 ?
C7 C8 C9 . . 119.9(3) ?
C7 C8 H8A . . 120.1 ?
C9 C8 H8A . . 120.1 ?
C8 C9 C4 . . 121.1(3) ?
C8 C9 H9A . . 119.4 ?
C4 C9 H9A . . 119.4 ?
N2 C11 H11A . . 109.5 ?
N2 C11 H11B . . 109.5 ?
H11A C11 H11B . . 109.5 ?
N2 C11 H11C . . 109.5 ?
H11A C11 H11C . . 109.5 ?
H11B C11 H11C . . 109.5 ?
N2 C12 H12A . . 109.5 ?
N2 C12 H12B . . 109.5 ?
H12A C12 H12B . . 109.5 ?
N2 C12 H12C . . 109.5 ?
H12A C12 H12C . . 109.5 ?
H12B C12 H12C . . 109.5 ?
N2 C13 C14 . . 116.4(3) ?
N2 C13 H13A . . 108.2 ?
C14 C13 H13A . . 108.2 ?
N2 C13 H13B . . 108.2 ?
C14 C13 H13B . . 108.2 ?
H13A C13 H13B . . 107.3 ?
C19 C14 C15 . . 117.5(4) ?
C19 C14 C13 . . 122.7(3) ?
C15 C14 C13 . . 119.9(4) ?
C16 C15 C14 . . 121.5(5) ?
C16 C15 H15A . . 119.3 ?
C14 C15 H15A . . 119.3 ?
C15 C16 C17 . . 120.3(5) ?
C15 C16 H16A . . 119.8 ?
C17 C16 H16A . . 119.8 ?
C18 C17 C16 . . 119.5(5) ?
C18 C17 H17A . . 120.2 ?
C16 C17 H17A . . 120.2 ?
C17 C18 C19 . . 119.5(5) ?
C17 C18 H18A . . 120.2 ?
C19 C18 H18A . . 120.2 ?
C14 C19 C18 . . 121.6(4) ?
C14 C19 H19A . . 119.2 ?
C18 C19 H19A . . 119.2 ?
N3 C21 H21A . . 109.5 ?
N3 C21 H21B . . 109.5 ?
H21A C21 H21B . . 109.5 ?
N3 C21 H21C . . 109.5 ?
H21A C21 H21C . . 109.5 ?
H21B C21 H21C . . 109.5 ?
N3 C22 H22A . . 109.5 ?
N3 C22 H22B . . 109.5 ?
H22A C22 H22B . . 109.5 ?
N3 C22 H22C . . 109.5 ?
H22A C22 H22C . . 109.5 ?
H22B C22 H22C . . 109.5 ?
N3 C23 C24 . . 115.5(3) ?
N3 C23 H23A . . 108.4 ?
C24 C23 H23A . . 108.4 ?
N3 C23 H23B . . 108.4 ?
C24 C23 H23B . . 108.4 ?
H23A C23 H23B . . 107.5 ?
C25 C24 C29 . . 118.3(4) ?
C25 C24 C23 . . 121.0(4) ?
C29 C24 C23 . . 120.7(4) ?
C26 C25 C24 . . 121.0(4) ?
C26 C25 H25A . . 119.5 ?
C24 C25 H25A . . 119.5 ?
C25 C26 C27 . . 119.9(4) ?
C25 C26 H26A . . 120.1 ?
C27 C26 H26A . . 120.1 ?
C28 C27 C26 . . 120.4(4) ?
C28 C27 H27A . . 119.8 ?
C26 C27 H27A . . 119.8 ?
C27 C28 C29 . . 119.8(4) ?
C27 C28 H28A . . 120.1 ?
C29 C28 H28A . . 120.1 ?
C28 C29 C24 . . 120.7(4) ?
C28 C29 H29A . . 119.7 ?
C24 C29 H29A . . 119.7 ?
N4 C31 H31A . . 109.5 ?
N4 C31 H31B . . 109.5 ?
H31A C31 H31B . . 109.5 ?
N4 C31 H31C . . 109.5 ?
H31A C31 H31C . . 109.5 ?
H31B C31 H31C . . 109.5 ?
N4 C32 H32A . . 109.5 ?
N4 C32 H32B . . 109.5 ?
H32A C32 H32B . . 109.5 ?
N4 C32 H32C . . 109.5 ?
H32A C32 H32C . . 109.5 ?
H32B C32 H32C . . 109.5 ?
N4 C33 C34 . . 116.2(3) ?
N4 C33 H33A . . 108.2 ?
C34 C33 H33A . . 108.2 ?
N4 C33 H33B . . 108.2 ?
C34 C33 H33B . . 108.2 ?
H33A C33 H33B . . 107.4 ?
C35 C34 C39 . . 117.8(3) ?
C35 C34 C33 . . 120.7(3) ?
C39 C34 C33 . . 121.5(3) ?
C36 C35 C34 . . 121.6(3) ?
C36 C35 H35A . . 119.2 ?
C34 C35 H35A . . 119.2 ?
C37 C36 C35 . . 119.8(3) ?
C37 C36 H36A . . 120.1 ?
C35 C36 H36A . . 120.1 ?
C38 C37 C36 . . 119.8(3) ?
C38 C37 H37A . . 120.1 ?
C36 C37 H37A . . 120.1 ?
C37 C38 C39 . . 120.2(3) ?
C37 C38 H38A . . 119.9 ?
C39 C38 H38A . . 119.9 ?
C38 C39 C34 . . 120.8(3) ?
C38 C39 H39A . . 119.6 ?
C34 C39 H39A . . 119.6 ?
C2 N1 C1 . . 108.5(3) ?
C2 N1 C3 . . 110.9(3) ?
C1 N1 C3 . . 110.7(3) ?
C2 N1 Cu1 . . 108.97(19) ?
C1 N1 Cu1 . . 108.2(2) ?
C3 N1 Cu1 . . 109.50(18) ?
C12 N2 C11 . . 108.6(3) ?
C12 N2 C13 . . 111.0(3) ?
C11 N2 C13 . . 111.3(3) ?
C12 N2 Cu2 . . 109.2(2) ?
C11 N2 Cu2 . . 108.5(2) ?
C13 N2 Cu2 . . 108.2(2) ?
C21 N3 C22 . . 107.7(3) ?
C21 N3 C23 . . 110.7(3) ?
C22 N3 C23 . . 110.4(3) ?
C21 N3 Cu3 . . 112.0(2) ?
C22 N3 Cu3 . . 107.9(2) ?
C23 N3 Cu3 . . 108.1(2) ?
C32 N4 C31 . . 109.2(3) ?
C32 N4 C33 . . 111.3(3) ?
C31 N4 C33 . . 111.4(3) ?
C32 N4 Cu4 . . 109.7(2) ?
C31 N4 Cu4 . . 107.7(2) ?
C33 N4 Cu4 . . 107.49(19) ?

loop_
_geom_bond_atom_site_label_1
_geom_bond_atom_site_label_2
_geom_bond_site_symmetry_2
_geom_bond_distance
_geom_bond_publ_flag
Cu1 N1 . 2.107(3) y
Cu1 Cu2 . 2.6189(7) ?
Cu1 I4 . 2.6711(8) y
Cu1 I1 . 2.6892(6) y
Cu1 I2 . 2.6953(8) y
Cu1 Cu4 . 2.7043(7) ?
Cu1 Cu3 . 2.8266(9) ?
Cu2 N2 . 2.108(3) y
Cu2 I3 . 2.6609(6) y
Cu2 I4 . 2.6750(6) y
Cu2 Cu4 . 2.6774(7) ?
Cu2 I1 . 2.6819(9) y
Cu2 Cu3 . 2.7694(9) ?
Cu3 N3 . 2.122(3) y
Cu3 Cu4 . 2.6368(7) ?
Cu3 I4 . 2.6611(6) y
Cu3 I2 . 2.6947(8) y
Cu3 I3 . 2.7121(6) y
Cu4 N4 . 2.112(3) y
Cu4 I1 . 2.6328(7) y
Cu4 I2 . 2.6788(6) y
Cu4 I3 . 2.7090(10) y
C1 N1 . 1.484(4) ?
C1 H1A . 0.9600 ?
C1 H1B . 0.9600 ?
C1 H1C . 0.9600 ?
C2 N1 . 1.474(4) ?
C2 H2A . 0.9600 ?
C2 H2B . 0.9600 ?
C2 H2C . 0.9600 ?
C3 N1 . 1.494(4) ?
C3 C4 . 1.519(4) ?
C3 H3A . 0.9700 ?
C3 H3B . 0.9700 ?
C4 C5 . 1.391(5) ?
C4 C9 . 1.396(5) ?
C5 C6 . 1.394(5) ?
C5 H5A . 0.9300 ?
C6 C7 . 1.379(5) ?
C6 H6A . 0.9300 ?
C7 C8 . 1.385(5) ?
C7 H7A . 0.9300 ?
C8 C9 . 1.392(5) ?
C8 H8A . 0.9300 ?
C9 H9A . 0.9300 ?
C11 N2 . 1.484(4) ?
C11 H11A . 0.9600 ?
C11 H11B . 0.9600 ?
C11 H11C . 0.9600 ?
C12 N2 . 1.483(4) ?
C12 H12A . 0.9600 ?
C12 H12B . 0.9600 ?
C12 H12C . 0.9600 ?
C13 N2 . 1.496(4) ?
C13 C14 . 1.510(5) ?
C13 H13A . 0.9700 ?
C13 H13B . 0.9700 ?
C14 C19 . 1.381(5) ?
C14 C15 . 1.396(6) ?
C15 C16 . 1.374(8) ?
C15 H15A . 0.9300 ?
C16 C17 . 1.383(9) ?
C16 H16A . 0.9300 ?
C17 C18 . 1.381(7) ?
C17 H17A . 0.9300 ?
C18 C19 . 1.397(6) ?
C18 H18A . 0.9300 ?
C19 H19A . 0.9300 ?
C21 N3 . 1.473(4) ?
C21 H21A . 0.9600 ?
C21 H21B . 0.9600 ?
C21 H21C . 0.9600 ?
C22 N3 . 1.488(4) ?
C22 H22A . 0.9600 ?
C22 H22B . 0.9600 ?
C22 H22C . 0.9600 ?
C23 N3 . 1.501(4) ?
C23 C24 . 1.516(5) ?
C23 H23A . 0.9700 ?
C23 H23B . 0.9700 ?
C24 C25 . 1.393(6) ?
C24 C29 . 1.396(5) ?
C25 C26 . 1.382(6) ?
C25 H25A . 0.9300 ?
C26 C27 . 1.382(7) ?
C26 H26A . 0.9300 ?
C27 C28 . 1.377(7) ?
C27 H27A . 0.9300 ?
C28 C29 . 1.391(5) ?
C28 H28A . 0.9300 ?
C29 H29A . 0.9300 ?
C31 N4 . 1.480(4) ?
C31 H31A . 0.9600 ?
C31 H31B . 0.9600 ?
C31 H31C . 0.9600 ?
C32 N4 . 1.479(4) ?
C32 H32A . 0.9600 ?
C32 H32B . 0.9600 ?
C32 H32C . 0.9600 ?
C33 N4 . 1.494(4) ?
C33 C34 . 1.510(4) ?
C33 H33A . 0.9700 ?
C33 H33B . 0.9700 ?
C34 C35 . 1.392(5) ?
C34 C39 . 1.397(5) ?
C35 C36 . 1.386(5) ?
C35 H35A . 0.9300 ?
C36 C37 . 1.384(5) ?
C36 H36A . 0.9300 ?
C37 C38 . 1.380(5) ?
C37 H37A . 0.9300 ?
C38 C39 . 1.393(5) ?
C38 H38A . 0.9300 ?
C39 H39A . 0.9300 ?
